data_2222523
loop_
_publ_author_name
'Balamurugan, K.'
'Narmadha, D.'
'Suresh, J.'
'Perumal, S.'
'Lakshman, P. L. Nilantha'

_publ_section_title
;
 2-(2,4-Dichlorophenyl)-9-phenyl-2,3-dihydrothieno[3,2-<i>b</i>]quinoline
;
_journal_coeditor_code AT2782
_journal_issue 8
_journal_name_full 'Acta Crystallographica Section E'
_journal_page_first o1783
_journal_paper_doi 10.1107/S1600536809025380
_journal_volume 65
_journal_year 2009
_chemical_formula_iupac 'C23 H15 Cl2 N S'
_chemical_formula_moiety 'C23 H15 Cl2 N S'
_chemical_formula_sum 'C23 H15 Cl2 N S'
_chemical_formula_weight 408.32
_chemical_name_systematic
;
2-(2,4-Dichlorophenyl)-9-phenyl-2,3-dihydrothieno[3,2-<i>b</i>]quinoline
;
_space_group_IT_number 14
_symmetry_cell_setting monoclinic
_symmetry_space_group_name_Hall '-P 2ybc'
_symmetry_space_group_name_H-M 'P 1 21/c 1'
_atom_sites_solution_hydrogens geom
_atom_sites_solution_primary direct
_atom_sites_solution_secondary difmap
_audit_creation_method SHELXL-97
_cell_angle_alpha 90.00
_cell_angle_beta 94.297(9)
_cell_angle_gamma 90.00
_cell_formula_units_Z 4
_cell_length_a 11.8860(5)
_cell_length_b 11.5040(5)
_cell_length_c 14.0270(6)
_cell_measurement_reflns_used 25
_cell_measurement_temperature 293(2)
_cell_measurement_theta_max 25
_cell_measurement_theta_min 2
_cell_volume 1912.61(14)
_computing_cell_refinement 'CAD-4 EXPRESS (Enraf--Nonius, 1994)'
_computing_data_collection 'CAD-4 EXPRESS (Enraf--Nonius, 1994)'
_computing_data_reduction 'XCAD4 (Harms & Wocadlo, 1996)'
_computing_molecular_graphics 'PLATON (Spek, 2009)'
_computing_publication_material 'SHELXL97 (Sheldrick, 2008)'
_computing_structure_refinement 'SHELXL97 (Sheldrick, 2008)'
_computing_structure_solution 'SHELXS97 (Sheldrick, 2008)'
_diffrn_ambient_temperature 293(2)
_diffrn_measured_fraction_theta_full 1.000
_diffrn_measured_fraction_theta_max 1.000
_diffrn_measurement_device_type 'Nonius MACH-3'
_diffrn_measurement_method \w-2\q
_diffrn_radiation_monochromator graphite
_diffrn_radiation_source 'fine-focus sealed tube'
_diffrn_radiation_type MoK\a
_diffrn_radiation_wavelength 0.71069
_diffrn_reflns_av_R_equivalents 0.0138
_diffrn_reflns_av_sigmaI/netI 0.0195
_diffrn_reflns_limit_h_max 14
_diffrn_reflns_limit_h_min 0
_diffrn_reflns_limit_k_max 13
_diffrn_reflns_limit_k_min -1
_diffrn_reflns_limit_l_max 16
_diffrn_reflns_limit_l_min -16
_diffrn_reflns_number 3917
_diffrn_reflns_theta_full 25
_diffrn_reflns_theta_max 24.97
_diffrn_reflns_theta_min 2.29
_diffrn_standards_decay_% 0
_diffrn_standards_interval_time 60
_diffrn_standards_number 2
_exptl_absorpt_coefficient_mu 0.456
_exptl_absorpt_correction_T_max 0.951
_exptl_absorpt_correction_T_min 0.917
_exptl_absorpt_correction_type psi-scan
_exptl_absorpt_process_details '(North <i>et al.</i>,  1968)'
_exptl_crystal_colour colourless
_exptl_crystal_density_diffrn 1.418
_exptl_crystal_density_method 'not measured'
_exptl_crystal_description block
_exptl_crystal_F_000 840
_exptl_crystal_size_max 0.19
_exptl_crystal_size_mid 0.16
_exptl_crystal_size_min 0.11
_refine_diff_density_max 0.200
_refine_diff_density_min -0.222
_refine_ls_extinction_coef 0.0047(10)
_refine_ls_extinction_expression Fc^*^=kFc[1+0.001xFc^2^\l^3^/sin(2\q)]^-1/4^
_refine_ls_extinction_method 'SHELXL97 (Sheldrick, 2008)'
_refine_ls_goodness_of_fit_ref 1.016
_refine_ls_hydrogen_treatment mixed
_refine_ls_matrix_type full
_refine_ls_number_parameters 284
_refine_ls_number_reflns 3363
_refine_ls_number_restraints 18
_refine_ls_restrained_S_all 1.030
_refine_ls_R_factor_all 0.0510
_refine_ls_R_factor_gt 0.0322
_refine_ls_shift/su_max 0.000
_refine_ls_shift/su_mean 0.000
_refine_ls_structure_factor_coef Fsqd
_refine_ls_weighting_details 'calc w=1/[\s^2^(Fo^2^)+(0.0458P)^2^+0.5943P] where P=(Fo^2^+2Fc^2^)/3'
_refine_ls_weighting_scheme calc
_refine_ls_wR_factor_gt 0.0819
_refine_ls_wR_factor_ref 0.0909
_reflns_number_gt 2577
_reflns_number_total 3363
_reflns_threshold_expression I>2\s(I)
_cod_data_source_file at2782.cif
_cod_data_source_block I
_cod_original_sg_symbol_H-M 'P 21/c'
_cod_database_code 2222523
_cod_database_fobs_code 2222523

loop_
_symmetry_equiv_pos_as_xyz
'x, y, z'
'-x, y+1/2, -z+1/2'
'-x, -y, -z'
'x, -y-1/2, z-1/2'

loop_
_atom_site_type_symbol
_atom_site_label
_atom_site_fract_x
_atom_site_fract_y
_atom_site_fract_z
_atom_site_U_iso_or_equiv
_atom_site_adp_type
_atom_site_calc_flag
_atom_site_refinement_flags
_atom_site_occupancy
_atom_site_disorder_assembly
_atom_site_disorder_group
C C2 0.11979(16) 0.26004(19) 0.25210(14) 0.0464(5) Uani d . 1 . .
C C3 0.14508(15) 0.30797(18) 0.34454(13) 0.0428(4) Uani d . 1 . .
C C4 0.21084(15) 0.41146(17) 0.35382(12) 0.0405(4) Uani d . 1 . .
C C5 0.24702(14) 0.45739(17) 0.27087(12) 0.0395(4) Uani d . 1 . .
C C6 0.21560(15) 0.40461(18) 0.18138(12) 0.0428(4) Uani d . 1 . .
C C7 0.05703(19) 0.1566(2) 0.24282(17) 0.0629(6) Uani d . 1 . .
H H7 0.0407 0.1247 0.1825 0.075 Uiso calc R 1 . .
C C8 0.01978(19) 0.1025(2) 0.3209(2) 0.0701(7) Uani d . 1 . .
H H8 -0.0219 0.0343 0.3134 0.084 Uiso calc R 1 . .
C C9 0.04406(18) 0.1493(2) 0.41213(18) 0.0632(6) Uani d . 1 . .
H H9 0.0185 0.1117 0.4651 0.076 Uiso calc R 1 . .
C C10 0.10473(17) 0.2492(2) 0.42434(15) 0.0521(5) Uani d . 1 . .
H H10 0.1199 0.2793 0.4855 0.063 Uiso calc R 1 . .
C C17 0.25242(17) 0.4742(2) 0.09826(14) 0.0523(5) Uani d . 1 . .
H H17A 0.1912 0.5235 0.0727 0.063 Uiso calc R 1 . .
H H17B 0.2735 0.4225 0.0479 0.063 Uiso calc R 1 . .
C C18 0.35345(17) 0.54856(19) 0.13425(13) 0.0478(5) Uani d . 1 . .
H H18 0.3512 0.6213 0.0977 0.057 Uiso calc R 1 . .
C C19 0.46829(16) 0.49449(17) 0.12880(12) 0.0446(5) Uani d . 1 . .
C C20 0.56613(17) 0.55995(18) 0.14608(14) 0.0472(5) Uani d . 1 . .
C C21 0.67332(18) 0.5143(2) 0.14224(14) 0.0528(5) Uani d . 1 . .
H H21 0.7369 0.5605 0.1549 0.063 Uiso calc R 1 . .
C C22 0.68341(19) 0.3986(2) 0.11907(14) 0.0553(5) Uani d . 1 . .
C C23 0.5893(2) 0.3301(2) 0.10080(15) 0.0588(6) Uani d . 1 . .
H H23 0.5971 0.2523 0.0847 0.071 Uiso calc R 1 . .
C C24 0.48327(19) 0.37731(19) 0.10646(14) 0.0524(5) Uani d . 1 . .
H H24 0.4202 0.3300 0.0951 0.063 Uiso calc R 1 . .
N N1 0.15524(13) 0.31025(16) 0.17022(11) 0.0487(4) Uani d . 1 . .
Cl Cl1 0.55600(5) 0.70657(5) 0.17491(5) 0.0697(2) Uani d . 1 . .
Cl Cl2 0.81734(6) 0.33969(7) 0.11513(6) 0.0859(3) Uani d . 1 . .
S S1 0.32820(5) 0.58301(5) 0.26012(4) 0.05025(17) Uani d . 1 . .
C C11 0.23924(16) 0.46862(18) 0.44796(13) 0.0453(5) Uani d D 1 . .
C C14 0.2954(3) 0.5830(3) 0.61987(18) 0.0854(9) Uani d D 1 . .
H H14 0.312(2) 0.624(3) 0.678(2) 0.102 Uiso d . 1 . .
C C12 0.1794(7) 0.5609(6) 0.4804(6) 0.067(2) Uani d PD 0.55 . .
H H12 0.1176 0.5866 0.4415 0.080 Uiso calc PR 0.55 . .
C C13 0.2032(7) 0.6189(8) 0.5661(6) 0.085(3) Uani d PD 0.55 . .
H H13 0.1581 0.6792 0.5854 0.102 Uiso calc PR 0.55 . .
C C15 0.3566(7) 0.4863(7) 0.5933(7) 0.094(3) Uani d PD 0.55 . .
H H15 0.4163 0.4594 0.6340 0.112 Uiso calc PR 0.55 . .
C C16 0.3298(6) 0.4293(8) 0.5068(6) 0.076(3) Uani d PD 0.55 . .
H H16 0.3722 0.3660 0.4890 0.091 Uiso calc PR 0.55 . .
C C12' 0.1533(9) 0.5268(6) 0.4904(7) 0.055(2) Uani d PD 0.45 . .
H H12' 0.0794 0.5282 0.4637 0.066 Uiso calc PR 0.45 . .
C C13' 0.1868(8) 0.5831(8) 0.5765(7) 0.075(3) Uani d PD 0.45 . .
H H13' 0.1319 0.6236 0.6068 0.090 Uiso calc PR 0.45 . .
C C15' 0.3783(9) 0.5283(9) 0.5745(8) 0.083(3) Uani d PD 0.45 . .
H H15' 0.4527 0.5289 0.6004 0.099 Uiso calc PR 0.45 . .
C C16' 0.3486(7) 0.4717(9) 0.4887(7) 0.064(3) Uani d PD 0.45 . .
H H16' 0.4048 0.4344 0.4574 0.077 Uiso calc PR 0.45 . .

loop_
_atom_site_aniso_label
_atom_site_aniso_U_11
_atom_site_aniso_U_22
_atom_site_aniso_U_33
_atom_site_aniso_U_12
_atom_site_aniso_U_13
_atom_site_aniso_U_23
C2 0.0389(10) 0.0567(12) 0.0433(10) -0.0048(9) -0.0001(8) 0.0028(9)
C3 0.0359(9) 0.0532(12) 0.0393(10) 0.0020(9) 0.0028(7) 0.0059(9)
C4 0.0377(9) 0.0506(11) 0.0334(9) 0.0059(9) 0.0035(7) 0.0029(8)
C5 0.0373(9) 0.0471(10) 0.0340(9) 0.0011(8) 0.0030(7) 0.0011(8)
C6 0.0387(9) 0.0563(12) 0.0332(9) -0.0003(9) 0.0017(7) 0.0014(9)
C7 0.0544(13) 0.0730(16) 0.0599(13) -0.0185(12) -0.0042(10) -0.0018(12)
C8 0.0527(13) 0.0715(16) 0.0858(18) -0.0230(12) 0.0033(12) 0.0093(14)
C9 0.0502(12) 0.0736(16) 0.0670(15) -0.0064(12) 0.0114(11) 0.0221(12)
C10 0.0467(11) 0.0646(13) 0.0459(11) 0.0017(10) 0.0092(9) 0.0101(10)
C17 0.0532(11) 0.0699(14) 0.0339(9) -0.0036(11) 0.0038(8) 0.0064(10)
C18 0.0537(11) 0.0552(12) 0.0353(9) -0.0033(10) 0.0087(8) 0.0079(9)
C19 0.0540(11) 0.0492(11) 0.0314(9) -0.0030(9) 0.0089(8) 0.0074(8)
C20 0.0554(12) 0.0465(11) 0.0410(10) -0.0023(9) 0.0124(9) 0.0054(8)
C21 0.0524(12) 0.0611(14) 0.0461(11) -0.0019(10) 0.0118(9) 0.0094(10)
C22 0.0631(13) 0.0604(14) 0.0443(11) 0.0125(11) 0.0168(10) 0.0137(10)
C23 0.0842(17) 0.0479(12) 0.0456(11) 0.0063(12) 0.0138(11) 0.0070(10)
C24 0.0649(13) 0.0514(12) 0.0416(10) -0.0075(10) 0.0077(9) 0.0049(9)
N1 0.0466(9) 0.0625(11) 0.0364(8) -0.0067(8) -0.0004(7) -0.0022(8)
Cl1 0.0660(4) 0.0495(3) 0.0953(5) -0.0083(3) 0.0177(3) -0.0065(3)
Cl2 0.0773(4) 0.0853(5) 0.0990(5) 0.0299(4) 0.0315(4) 0.0238(4)
S1 0.0578(3) 0.0512(3) 0.0430(3) -0.0080(2) 0.0117(2) -0.0035(2)
C11 0.0528(11) 0.0530(12) 0.0303(9) -0.0003(10) 0.0046(8) 0.0038(9)
C14 0.132(3) 0.085(2) 0.0384(13) -0.019(2) 0.0008(16) -0.0091(14)
C12 0.086(5) 0.047(4) 0.064(4) 0.013(3) -0.018(3) -0.007(3)
C13 0.148(7) 0.041(5) 0.062(5) 0.015(4) -0.022(4) -0.009(3)
C15 0.076(5) 0.158(9) 0.043(4) 0.005(5) -0.016(3) -0.007(5)
C16 0.070(4) 0.112(7) 0.044(3) 0.031(4) -0.003(3) -0.009(4)
C12' 0.077(5) 0.048(5) 0.042(3) 0.002(4) 0.012(3) 0.000(3)
C13' 0.144(8) 0.033(5) 0.050(4) 0.024(4) 0.028(5) 0.001(3)
C15' 0.083(5) 0.113(7) 0.051(6) -0.027(5) -0.005(4) -0.012(5)
C16' 0.060(4) 0.088(7) 0.044(5) -0.007(4) -0.001(3) -0.010(4)

loop_
_atom_type_symbol
_atom_type_description
_atom_type_scat_dispersion_real
_atom_type_scat_dispersion_imag
_atom_type_scat_source
C C 0.0033 0.0016 'International Tables Vol C Tables 4.2.6.8 and 6.1.1.4'
H H 0.0000 0.0000 'International Tables Vol C Tables 4.2.6.8 and 6.1.1.4'
N N 0.0061 0.0033 'International Tables Vol C Tables 4.2.6.8 and 6.1.1.4'
S S 0.1246 0.1234 'International Tables Vol C Tables 4.2.6.8 and 6.1.1.4'
Cl Cl 0.1484 0.1585 'International Tables Vol C Tables 4.2.6.8 and 6.1.1.4'

loop_
_geom_angle_atom_site_label_1
_geom_angle_atom_site_label_2
_geom_angle_atom_site_label_3
_geom_angle_site_symmetry_1
_geom_angle_site_symmetry_3
_geom_angle
_geom_angle_publ_flag
N1 C2 C7 . . 118.08(18) ?
N1 C2 C3 . . 122.72(18) ?
C7 C2 C3 . . 119.20(18) ?
C2 C3 C10 . . 118.26(19) ?
C2 C3 C4 . . 119.01(16) ?
C10 C3 C4 . . 122.72(18) ?
C5 C4 C3 . . 116.60(16) ?
C5 C4 C11 . . 121.01(18) ?
C3 C4 C11 . . 122.39(16) ?
C4 C5 C6 . . 120.37(18) ?
C4 C5 S1 . . 126.81(15) ?
C6 C5 S1 . . 112.78(13) ?
N1 C6 C5 . . 124.62(17) ?
N1 C6 C17 . . 122.59(17) ?
C5 C6 C17 . . 112.65(17) ?
C8 C7 C2 . . 121.0(2) ?
C8 C7 H7 . . 119.5 ?
C2 C7 H7 . . 119.5 ?
C7 C8 C9 . . 120.2(2) ?
C7 C8 H8 . . 119.9 ?
C9 C8 H8 . . 119.9 ?
C10 C9 C8 . . 120.7(2) ?
C10 C9 H9 . . 119.6 ?
C8 C9 H9 . . 119.6 ?
C9 C10 C3 . . 120.6(2) ?
C9 C10 H10 . . 119.7 ?
C3 C10 H10 . . 119.7 ?
C6 C17 C18 . . 107.96(16) ?
C6 C17 H17A . . 110.1 ?
C18 C17 H17A . . 110.1 ?
C6 C17 H17B . . 110.1 ?
C18 C17 H17B . . 110.1 ?
H17A C17 H17B . . 108.4 ?
C19 C18 C17 . . 116.36(18) ?
C19 C18 S1 . . 110.37(13) ?
C17 C18 S1 . . 104.75(12) ?
C19 C18 H18 . . 108.4 ?
C17 C18 H18 . . 108.4 ?
S1 C18 H18 . . 108.4 ?
C20 C19 C24 . . 116.24(19) ?
C20 C19 C18 . . 121.07(18) ?
C24 C19 C18 . . 122.69(18) ?
C21 C20 C19 . . 123.2(2) ?
C21 C20 Cl1 . . 117.18(16) ?
C19 C20 Cl1 . . 119.57(16) ?
C22 C21 C20 . . 118.2(2) ?
C22 C21 H21 . . 120.9 ?
C20 C21 H21 . . 120.9 ?
C23 C22 C21 . . 120.9(2) ?
C23 C22 Cl2 . . 120.38(18) ?
C21 C22 Cl2 . . 118.75(19) ?
C22 C23 C24 . . 119.8(2) ?
C22 C23 H23 . . 120.1 ?
C24 C23 H23 . . 120.1 ?
C23 C24 C19 . . 121.6(2) ?
C23 C24 H24 . . 119.2 ?
C19 C24 H24 . . 119.2 ?
C6 N1 C2 . . 116.63(16) ?
C5 S1 C18 . . 92.02(9) ?
C12 C11 C16' . . 109.8(7) ?
C12 C11 C16 . . 117.0(6) ?
C16' C11 C16 . . 25.1(5) ?
C12 C11 C12' . . 21.9(5) ?
C16' C11 C12' . . 120.6(7) ?
C16 C11 C12' . . 117.7(6) ?
C12 C11 C4 . . 123.0(4) ?
C16' C11 C4 . . 121.4(5) ?
C16 C11 C4 . . 119.9(4) ?
C12' C11 C4 . . 117.8(5) ?
C13 C14 C15' . . 117.7(7) ?
C13 C14 C13' . . 20.3(6) ?
C15' C14 C13' . . 118.5(7) ?
C13 C14 C15 . . 120.9(6) ?
C15' C14 C15 . . 25.8(6) ?
C13' C14 C15 . . 111.8(6) ?
C13 C14 H14 . . 116.3(19) ?
C15' C14 H14 . . 120.9(19) ?
C13' C14 H14 . . 120.5(19) ?
C15 C14 H14 . . 122.7(19) ?
C11 C12 C13 . . 125.6(8) ?
C11 C12 H12 . . 117.2 ?
C13 C12 H12 . . 117.2 ?
C14 C13 C12 . . 116.3(8) ?
C14 C13 H13 . . 121.9 ?
C12 C13 H13 . . 121.9 ?
C14 C15 C16 . . 121.2(8) ?
C14 C15 H15 . . 119.4 ?
C16 C15 H15 . . 119.4 ?
C11 C16 C15 . . 118.8(8) ?
C11 C16 H16 . . 120.6 ?
C15 C16 H16 . . 120.6 ?
C11 C12' C13' . . 114.9(9) ?
C11 C12' H12' . . 122.5 ?
C13' C12' H12' . . 122.5 ?
C14 C13' C12' . . 124.9(9) ?
C14 C13' H13' . . 117.5 ?
C12' C13' H13' . . 117.5 ?
C14 C15' C16' . . 118.3(11) ?
C14 C15' H15' . . 120.9 ?
C16' C15' H15' . . 120.9 ?
C11 C16' C15' . . 122.7(11) ?
C11 C16' H16' . . 118.7 ?
C15' C16' H16' . . 118.7 ?

loop_
_geom_bond_atom_site_label_1
_geom_bond_atom_site_label_2
_geom_bond_site_symmetry_2
_geom_bond_distance
_geom_bond_publ_flag
C2 N1 . 1.379(2) ?
C2 C7 . 1.405(3) ?
C2 C3 . 1.420(3) ?
C3 C10 . 1.421(3) ?
C3 C4 . 1.425(3) ?
C4 C5 . 1.376(2) ?
C4 C11 . 1.491(3) ?
C5 C6 . 1.419(3) ?
C5 S1 . 1.7505(19) ?
C6 N1 . 1.304(2) ?
C6 C17 . 1.506(3) ?
C7 C8 . 1.362(3) ?
C7 H7 . 0.9300 ?
C8 C9 . 1.399(4) ?
C8 H8 . 0.9300 ?
C9 C10 . 1.361(3) ?
C9 H9 . 0.9300 ?
C10 H10 . 0.9300 ?
C17 C18 . 1.529(3) ?
C17 H17A . 0.9700 ?
C17 H17B . 0.9700 ?
C18 C19 . 1.507(3) ?
C18 S1 . 1.8557(19) ?
C18 H18 . 0.9800 ?
C19 C20 . 1.391(3) ?
C19 C24 . 1.398(3) ?
C20 C21 . 1.383(3) ?
C20 Cl1 . 1.741(2) ?
C21 C22 . 1.378(3) ?
C21 H21 . 0.9300 ?
C22 C23 . 1.376(3) ?
C22 Cl2 . 1.735(2) ?
C23 C24 . 1.380(3) ?
C23 H23 . 0.9300 ?
C24 H24 . 0.9300 ?
C11 C12 . 1.374(7) ?
C11 C16' . 1.381(8) ?
C11 C16 . 1.383(7) ?
C11 C12' . 1.391(8) ?
C14 C13 . 1.348(7) ?
C14 C15' . 1.366(8) ?
C14 C13' . 1.385(8) ?
C14 C15 . 1.395(7) ?
C14 H14 . 0.95(3) ?
C12 C13 . 1.385(7) ?
C12 H12 . 0.9300 ?
C13 H13 . 0.9300 ?
C15 C16 . 1.395(7) ?
C15 H15 . 0.9300 ?
C16 H16 . 0.9300 ?
C12' C13' . 1.401(8) ?
C12' H12' . 0.9300 ?
C13' H13' . 0.9300 ?
C15' C16' . 1.391(8) ?
C15' H15' . 0.9300 ?
C16' H16' . 0.9300 ?

loop_
_geom_hbond_atom_site_label_D
_geom_hbond_atom_site_label_H
_geom_hbond_atom_site_label_A
_geom_hbond_site_symmetry_A
_geom_hbond_distance_DH
_geom_hbond_distance_HA
_geom_hbond_distance_DA
_geom_hbond_angle_DHA
_geom_hbond_publ_flag
C8 H8 Cg2 2_545 0.93 2.92 3.818(2) 162 yes
C21 H21 Cg3 2_655 0.93 2.71 3.636(2) 172 yes

loop_
_geom_torsion_atom_site_label_1
_geom_torsion_atom_site_label_2
_geom_torsion_atom_site_label_3
_geom_torsion_atom_site_label_4
_geom_torsion_site_symmetry_1
_geom_torsion_site_symmetry_2
_geom_torsion_site_symmetry_3
_geom_torsion_site_symmetry_4
_geom_torsion
_geom_torsion_publ_flag
N1 C2 C3 C10 . . . . -179.85(18) ?
C7 C2 C3 C10 . . . . -0.5(3) ?
N1 C2 C3 C4 . . . . -0.7(3) ?
C7 C2 C3 C4 . . . . 178.65(19) ?
C2 C3 C4 C5 . . . . -0.9(3) ?
C10 C3 C4 C5 . . . . 178.20(17) ?
C2 C3 C4 C11 . . . . 178.78(17) ?
C10 C3 C4 C11 . . . . -2.1(3) ?
C3 C4 C5 C6 . . . . 2.2(3) ?
C11 C4 C5 C6 . . . . -177.50(17) ?
C3 C4 C5 S1 . . . . 179.84(14) ?
C11 C4 C5 S1 . . . . 0.2(3) ?
C4 C5 C6 N1 . . . . -2.1(3) ?
S1 C5 C6 N1 . . . . 179.96(16) ?
C4 C5 C6 C17 . . . . 173.78(17) ?
S1 C5 C6 C17 . . . . -4.2(2) ?
N1 C2 C7 C8 . . . . 179.8(2) ?
C3 C2 C7 C8 . . . . 0.4(3) ?
C2 C7 C8 C9 . . . . -0.2(4) ?
C7 C8 C9 C10 . . . . 0.1(4) ?
C8 C9 C10 C3 . . . . -0.2(3) ?
C2 C3 C10 C9 . . . . 0.4(3) ?
C4 C3 C10 C9 . . . . -178.69(19) ?
N1 C6 C17 C18 . . . . -159.49(18) ?
C5 C6 C17 C18 . . . . 24.6(2) ?
C6 C17 C18 C19 . . . . 90.0(2) ?
C6 C17 C18 S1 . . . . -32.2(2) ?
C17 C18 C19 C20 . . . . 170.37(17) ?
S1 C18 C19 C20 . . . . -70.5(2) ?
C17 C18 C19 C24 . . . . -9.6(3) ?
S1 C18 C19 C24 . . . . 109.51(18) ?
C24 C19 C20 C21 . . . . -0.2(3) ?
C18 C19 C20 C21 . . . . 179.80(17) ?
C24 C19 C20 Cl1 . . . . -179.75(14) ?
C18 C19 C20 Cl1 . . . . 0.2(2) ?
C19 C20 C21 C22 . . . . 0.8(3) ?
Cl1 C20 C21 C22 . . . . -179.67(15) ?
C20 C21 C22 C23 . . . . -0.4(3) ?
C20 C21 C22 Cl2 . . . . -179.36(15) ?
C21 C22 C23 C24 . . . . -0.6(3) ?
Cl2 C22 C23 C24 . . . . 178.41(15) ?
C22 C23 C24 C19 . . . . 1.2(3) ?
C20 C19 C24 C23 . . . . -0.8(3) ?
C18 C19 C24 C23 . . . . 179.23(18) ?
C5 C6 N1 C2 . . . . 0.4(3) ?
C17 C6 N1 C2 . . . . -175.03(18) ?
C7 C2 N1 C6 . . . . -178.41(19) ?
C3 C2 N1 C6 . . . . 1.0(3) ?
C4 C5 S1 C18 . . . . 168.69(17) ?
C6 C5 S1 C18 . . . . -13.48(15) ?
C19 C18 S1 C5 . . . . -99.75(15) ?
C17 C18 S1 C5 . . . . 26.24(15) ?
C5 C4 C11 C12 . . . . 82.4(4) ?
C3 C4 C11 C12 . . . . -97.3(4) ?
C5 C4 C11 C16' . . . . -68.1(5) ?
C3 C4 C11 C16' . . . . 112.3(5) ?
C5 C4 C11 C16 . . . . -97.3(5) ?
C3 C4 C11 C16 . . . . 83.0(5) ?
C5 C4 C11 C12' . . . . 107.1(4) ?
C3 C4 C11 C12' . . . . -72.5(4) ?
C16' C11 C12 C13 . . . . -25.1(9) ?
C16 C11 C12 C13 . . . . 1.1(9) ?
C12' C11 C12 C13 . . . . 99(2) ?
C4 C11 C12 C13 . . . . -178.6(6) ?
C15' C14 C13 C12 . . . . 24.1(10) ?
C13' C14 C13 C12 . . . . -74(2) ?
C15 C14 C13 C12 . . . . -5.3(10) ?
C11 C12 C13 C14 . . . . 2.3(11) ?
C13 C14 C15 C16 . . . . 5.1(12) ?
C15' C14 C15 C16 . . . . -85(2) ?
C13' C14 C15 C16 . . . . 25.4(11) ?
C12 C11 C16 C15 . . . . -1.5(10) ?
C16' C11 C16 C15 . . . . 77(2) ?
C12' C11 C16 C15 . . . . -26.2(10) ?
C4 C11 C16 C15 . . . . 178.2(6) ?
C14 C15 C16 C11 . . . . -1.4(12) ?
C12 C11 C12' C13' . . . . -67(2) ?
C16' C11 C12' C13' . . . . -1.9(9) ?
C16 C11 C12' C13' . . . . 26.7(8) ?
C4 C11 C12' C13' . . . . -177.2(5) ?
C13 C14 C13' C12' . . . . 96(3) ?
C15' C14 C13' C12' . . . . 2.8(12) ?
C15 C14 C13' C12' . . . . -24.8(10) ?
C11 C12' C13' C14 . . . . -0.6(11) ?
C13 C14 C15' C16' . . . . -25.4(12) ?
C13' C14 C15' C16' . . . . -2.3(12) ?
C15 C14 C15' C16' . . . . 78.8(19) ?
C12 C11 C16' C15' . . . . 23.5(10) ?
C16 C11 C16' C15' . . . . -88(2) ?
C12' C11 C16' C15' . . . . 2.3(11) ?
C4 C11 C16' C15' . . . . 177.4(7) ?
C14 C15' C16' C11 . . . . -0.1(14) ?
